data_7044367
loop_
_publ_author_name
'Hau, Sam Chunkit'
'Mak, Thomas C. W.'

_publ_section_title
;
 Assembly of high-symmetry silver(I) alkyl-1,3-diynyl cluster complexes
 via core transformation
;
_journal_name_full 'Dalton Trans.'
_journal_paper_doi 10.1039/C7DT03406G
_journal_year 2017
_chemical_formula_moiety '2(N O3), C204 H186 Ag8 P8, 8(C H4 O), 3(H2 O)'
_chemical_formula_sum 'C212 H224 Ag8 N2 O17 P8'
_chemical_formula_weight 4182.64
_space_group_crystal_system monoclinic
_space_group_IT_number 15
_space_group_name_Hall '-C 2yc'
_space_group_name_H-M_alt 'C 1 2/c 1'
_symmetry_space_group_name_Hall '-C 2yc'
_symmetry_space_group_name_H-M 'C 1 2/c 1'
_atom_sites_solution_hydrogens mixed
_audit_creation_date 2017-09-25
_audit_creation_method
;
Olex2 1.2
(compiled 2017.08.10 svn.r3458 for OlexSys, GUI svn.r5381)
;
_audit_update_record
;
2017-09-25 deposited with the CCDC.
2017-09-29 downloaded from the CCDC.
;
_cell_angle_alpha 90
_cell_angle_beta 110.535(2)
_cell_angle_gamma 90
_cell_formula_units_Z 4
_cell_length_a 36.288(2)
_cell_length_b 30.351(2)
_cell_length_c 18.6689(12)
_cell_measurement_reflns_used 9677
_cell_measurement_temperature 173.15
_cell_measurement_theta_max 27.94
_cell_measurement_theta_min 2.40
_cell_volume 19255(2)
_computing_cell_refinement 'SAINT v7.68A (Bruker, 2009)'
_computing_data_reduction 'SAINT v7.68A (Bruker, 2009)'
_computing_molecular_graphics 'Olex2 (Dolomanov et al., 2009)'
_computing_publication_material 'Olex2 (Dolomanov et al., 2009)'
_computing_structure_refinement 'ShelXL (Sheldrick, 2015)'
_diffrn_ambient_temperature 173.15
_diffrn_detector 'Bruker APEX2 area detector'
_diffrn_detector_area_resol_mean 7.9
_diffrn_detector_type 'CCD area detector'
_diffrn_measured_fraction_theta_full 0.997
_diffrn_measured_fraction_theta_max 0.997
_diffrn_measurement_device 'three-circle diffractometer'
_diffrn_measurement_device_type 'Bruker SMART APEX CCD area detector'
_diffrn_measurement_method '\w and \f scans'
_diffrn_radiation_monochromator 'mirror optics'
_diffrn_radiation_probe x-ray
_diffrn_radiation_type MoK\a
_diffrn_radiation_wavelength 0.71073
_diffrn_reflns_av_R_equivalents 0.1370
_diffrn_reflns_av_unetI/netI 0.0532
_diffrn_reflns_Laue_measured_fraction_full 0.997
_diffrn_reflns_Laue_measured_fraction_max 0.997
_diffrn_reflns_limit_h_max 43
_diffrn_reflns_limit_h_min -43
_diffrn_reflns_limit_k_max 36
_diffrn_reflns_limit_k_min -36
_diffrn_reflns_limit_l_max 22
_diffrn_reflns_limit_l_min -22
_diffrn_reflns_number 212944
_diffrn_reflns_point_group_measured_fraction_full 0.997
_diffrn_reflns_point_group_measured_fraction_max 0.997
_diffrn_reflns_theta_full 25.242
_diffrn_reflns_theta_max 25.250
_diffrn_reflns_theta_min 1.777
_diffrn_source 'microfocus sealed X-ray tube'
_diffrn_source_type 'Incoatec I\ms'
_diffrn_standards_number 0
_exptl_absorpt_coefficient_mu 0.925
_exptl_absorpt_correction_T_max 27.94
_exptl_absorpt_correction_T_min 2.40
_exptl_absorpt_correction_type multi-scan
_exptl_crystal_colour 'clear light colourless'
_exptl_crystal_colour_lustre clear
_exptl_crystal_colour_modifier light
_exptl_crystal_colour_primary colourless
_exptl_crystal_density_diffrn 1.443
_exptl_crystal_description block
_exptl_crystal_F_000 8568
_exptl_crystal_size_max 0.5
_exptl_crystal_size_mid 0.4
_exptl_crystal_size_min 0.3
_refine_diff_density_max 2.244
_refine_diff_density_min -1.301
_refine_diff_density_rms 0.131
_refine_ls_extinction_method none
_refine_ls_goodness_of_fit_ref 1.059
_refine_ls_hydrogen_treatment constr
_refine_ls_matrix_type full
_refine_ls_number_parameters 1102
_refine_ls_number_reflns 17402
_refine_ls_number_restraints 44
_refine_ls_restrained_S_all 1.062
_refine_ls_R_factor_all 0.0625
_refine_ls_R_factor_gt 0.0493
_refine_ls_shift/su_max 0.004
_refine_ls_shift/su_mean 0.000
_refine_ls_structure_factor_coef Fsqd
_refine_ls_weighting_details 'w=1/[\s^2^(Fo^2^)+(0.0845P)^2^+59.6161P] where P=(Fo^2^+2Fc^2^)/3'
_refine_ls_weighting_scheme calc
_refine_ls_wR_factor_gt 0.1286
_refine_ls_wR_factor_ref 0.1433
_reflns_Friedel_coverage 0.000
_reflns_number_gt 14287
_reflns_number_total 17402
_reflns_threshold_expression 'I > 2\s(I)'
_cod_data_source_file c7dt03406g2.cif
_cod_data_source_block 1
_cod_database_code 7044367
_shelx_shelxl_version_number 2014/7
_shelx_space_group_comment
;
The symmetry employed for this shelxl refinement is uniquely defined
by the following loop, which should always be used as a source of
symmetry information in preference to the above space-group names.
They are only intended as comments.
;
_shelx_estimated_absorpt_t_max 0.769
_shelx_estimated_absorpt_t_min 0.655
_olex2_refinement_description
;
1. Fixed Uiso
 At 1.2 times of:
  All C(H) groups, All C(H,H) groups
 At 1.5 times of:
  All C(H,H,H) groups, All O(H) groups, All O(H,H) groups
2. Restrained distances
 O2-N1
 1.43 with sigma of 0.02
 O3-N1
 1.43 with sigma of 0.02
3. Uiso/Uaniso restraints and constraints
Uanis(C103) \\sim Ueq, Uanis(C104) \\sim Ueq, Uanis(C106) \\sim Ueq, Uanis(O4)
\\sim Ueq, Uanis(O5) \\sim Ueq, Uanis(O6) \\sim Ueq, Uanis(O7) \\sim Ueq, :
with sigma of 0.01 and sigma for terminal atoms of 0.02
4. Others
 Fixed Sof: O2W(0.5) H2WA(0.5) H2WB(0.5)
5.a Free rotating group:
 O1W(H1WA,H1WB), O2W(H2WA,H2WB)
5.b Ternary CH refined with riding coordinates:
 C5(H5), C15(H15), C25(H25)
5.c Secondary CH2 refined with riding coordinates:
 C6(H6A,H6B), C7(H7A,H7B), C8(H8A,H8B), C9(H9A,H9B), C10(H10A,H10B), C16(H16A,
 H16B), C17(H17A,H17B), C18(H18A,H18B), C19(H19A,H19B), C20(H20A,H20B),
 C26(H26A,H26B), C27(H27A,H27B), C28(H28A,H28B), C29(H29A,H29B), C30(H30A,H30B)
5.d Aromatic/amide H refined with riding coordinates:
 C32(H32), C33(H33), C34(H34), C35(H35), C36(H36), C38(H38), C39(H39),
 C40(H40), C41(H41), C42(H42), C44(H44), C45(H45), C46(H46), C47(H47), C48(H48),
  C50(H50), C51(H51), C52(H52), C53(H53), C54(H54), C56(H56), C57(H57),
 C58(H58), C59(H59), C60(H60), C62(H62), C63(H63), C64(H64), C65(H65), C66(H66),
  C68(H68), C69(H69), C70(H70), C71(H71), C72(H72), C74(H74), C75(H75),
 C76(H76), C77(H77), C78(H78), C80(H80), C81(H81), C82(H82), C83(H83), C84(H84),
  C86(H86), C87(H87), C88(H88), C89(H89), C90(H90), C92(H92), C93(H93),
 C94(H94), C95(H95), C96(H96), C98(H98), C99(H99), C100(H100), C101(H101),
 C102(H102)
5.e Idealised Me refined as rotating group:
 C103(H10C,H10D,H10E), C104(H10F,H10G,H10H), C105(H10I,H10J,H10K), C106(H10L,
 H10M,H10N)
5.f Idealised tetrahedral OH refined as rotating group:
 O4(H4), O5(H5A), O6(H6), O7(H7)
;
_olex2_submission_special_instructions 'No special instructions were received'

loop_
_space_group_symop_operation_xyz
'x, y, z'
'-x, y, -z+1/2'
'x+1/2, y+1/2, z'
'-x+1/2, y+1/2, -z+1/2'
'-x, -y, -z'
'x, -y, z-1/2'
'-x+1/2, -y+1/2, -z'
'x+1/2, -y+1/2, z-1/2'

loop_
_atom_site_label
_atom_site_type_symbol
_atom_site_fract_x
_atom_site_fract_y
_atom_site_fract_z
_atom_site_U_iso_or_equiv
_atom_site_adp_type
_atom_site_occupancy
_atom_site_site_symmetry_order
_atom_site_calc_flag
_atom_site_refinement_flags_posn
_atom_site_refinement_flags_adp
_atom_site_refinement_flags_occupancy
_atom_site_disorder_assembly
_atom_site_disorder_group
O1 O 0.8224(3) 0.5320(3) 0.5348(5) 0.143(3) Uiso 1 1 d . . . . .
Ag1 Ag 1.00883(2) 0.78372(2) 0.17545(2) 0.02421(9) Uani 1 1 d . . . . .
Ag2 Ag 1.0000 0.69354(2) 0.2500 0.02504(11) Uani 1 2 d S T P . .
Ag3 Ag 1.07645(2) 0.75380(2) 0.32719(2) 0.02462(10) Uani 1 1 d . . . . .
Ag4 Ag 1.0000 0.88240(2) 0.2500 0.02548(12) Uani 1 2 d S T P . .
Ag5 Ag 1.01941(2) 0.69245(2) 0.07481(2) 0.02575(10) Uani 1 1 d . . . . .
P1 P 0.99674(4) 0.92956(4) 0.13796(6) 0.0267(2) Uani 1 1 d . . . . .
P2 P 1.14878(3) 0.75311(3) 0.39821(6) 0.0219(2) Uani 1 1 d . . . . .
P3 P 1.00788(3) 0.61101(3) 0.05012(6) 0.0219(2) Uani 1 1 d . . . . .
P4 P 1.04203(3) 0.73259(4) -0.01916(6) 0.0272(2) Uani 1 1 d . . . . .
C1 C 1.05066(12) 0.82312(13) 0.2539(2) 0.0241(9) Uani 1 1 d . . . . .
C2 C 1.07474(13) 0.84428(14) 0.3040(3) 0.0268(9) Uani 1 1 d . . . . .
C3 C 1.10292(14) 0.86800(15) 0.3596(3) 0.0324(10) Uani 1 1 d . . . . .
C4 C 1.12915(16) 0.88609(17) 0.4088(3) 0.0415(12) Uani 1 1 d . . . . .
C5 C 1.16170(16) 0.90681(18) 0.4704(3) 0.0420(12) Uani 1 1 d . . . . .
H5 H 1.1830 0.8844 0.4908 0.050 Uiso 1 1 calc R . . . .
C6 C 1.14868(19) 0.9212(2) 0.5355(3) 0.0543(15) Uani 1 1 d . . . . .
H6A H 1.1391 0.8953 0.5562 0.065 Uiso 1 1 calc R . . . .
H6B H 1.1267 0.9425 0.5162 0.065 Uiso 1 1 calc R . . . .
C7 C 1.1832(2) 0.9429(2) 0.5997(3) 0.0579(16) Uani 1 1 d . . . . .
H7A H 1.1739 0.9532 0.6407 0.069 Uiso 1 1 calc R . . . .
H7B H 1.2041 0.9208 0.6220 0.069 Uiso 1 1 calc R . . . .
C8 C 1.1995(3) 0.9807(3) 0.5698(4) 0.074(2) Uani 1 1 d . . . . .
H8A H 1.2222 0.9932 0.6116 0.089 Uiso 1 1 calc R . . . .
H8B H 1.1792 1.0040 0.5518 0.089 Uiso 1 1 calc R . . . .
C9 C 1.2125(2) 0.9667(2) 0.5049(4) 0.0683(19) Uani 1 1 d . . . . .
H9A H 1.2343 0.9453 0.5241 0.082 Uiso 1 1 calc R . . . .
H9B H 1.2224 0.9927 0.4853 0.082 Uiso 1 1 calc R . . . .
C10 C 1.17876(17) 0.94576(19) 0.4395(3) 0.0488(14) Uani 1 1 d . . . . .
H10A H 1.1886 0.9353 0.3993 0.059 Uiso 1 1 calc R . . . .
H10B H 1.1579 0.9679 0.4166 0.059 Uiso 1 1 calc R . . . .
C11 C 0.96724(13) 0.74571(14) 0.0946(2) 0.0251(9) Uani 1 1 d . . . . .
C12 C 0.94264(12) 0.72140(14) 0.0501(2) 0.0253(9) Uani 1 1 d . . . . .
C13 C 0.91510(14) 0.69410(15) 0.0012(3) 0.0314(10) Uani 1 1 d . . . . .
C14 C 0.88990(15) 0.67052(16) -0.0397(3) 0.0389(11) Uani 1 1 d . . . . .
C15 C 0.85748(16) 0.64371(18) -0.0893(3) 0.0453(13) Uani 1 1 d . . . . .
H15 H 0.8324 0.6580 -0.0909 0.054 Uiso 1 1 calc R . . . .
C16 C 0.85801(18) 0.5974(2) -0.0579(4) 0.0536(15) Uani 1 1 d . . . . .
H16A H 0.8570 0.5990 -0.0056 0.064 Uiso 1 1 calc R . . . .
H16B H 0.8827 0.5824 -0.0549 0.064 Uiso 1 1 calc R . . . .
C17 C 0.82291(19) 0.5715(2) -0.1095(4) 0.0615(18) Uani 1 1 d . . . . .
H17A H 0.8242 0.5410 -0.0899 0.074 Uiso 1 1 calc R . . . .
H17B H 0.7984 0.5850 -0.1081 0.074 Uiso 1 1 calc R . . . .
C18 C 0.8216(2) 0.5700(3) -0.1900(5) 0.078(2) Uani 1 1 d . . . . .
H18A H 0.7971 0.5549 -0.2220 0.094 Uiso 1 1 calc R . . . .
H18B H 0.8442 0.5527 -0.1925 0.094 Uiso 1 1 calc R . . . .
C19 C 0.8227(2) 0.6153(3) -0.2217(4) 0.074(2) Uani 1 1 d . . . . .
H19A H 0.7980 0.6309 -0.2271 0.089 Uiso 1 1 calc R . . . .
H19B H 0.8244 0.6126 -0.2733 0.089 Uiso 1 1 calc R . . . .
C20 C 0.85755(17) 0.6428(2) -0.1712(3) 0.0529(15) Uani 1 1 d . . . . .
H20A H 0.8825 0.6298 -0.1717 0.063 Uiso 1 1 calc R . . . .
H20B H 0.8555 0.6732 -0.1914 0.063 Uiso 1 1 calc R . . . .
C21 C 1.05144(13) 0.69491(14) 0.2252(2) 0.0267(9) Uani 1 1 d . . . . .
C22 C 1.08155(13) 0.69805(14) 0.2105(2) 0.0258(9) Uani 1 1 d . . . . .
C23 C 1.11641(14) 0.69949(15) 0.1964(3) 0.0300(10) Uani 1 1 d . . . . .
C24 C 1.14716(14) 0.70125(16) 0.1867(3) 0.0341(11) Uani 1 1 d . . . . .
C25 C 1.18462(15) 0.70244(18) 0.1732(3) 0.0388(11) Uani 1 1 d . . . . .
H25 H 1.2050 0.7138 0.2211 0.047 Uiso 1 1 calc R . . . .
C26 C 1.19722(16) 0.6556(2) 0.1596(4) 0.0477(13) Uani 1 1 d . . . . .
H26A H 1.2004 0.6371 0.2050 0.057 Uiso 1 1 calc R . . . .
H26B H 1.1765 0.6422 0.1152 0.057 Uiso 1 1 calc R . . . .
C27 C 1.23584(19) 0.6570(3) 0.1444(5) 0.069(2) Uani 1 1 d . . . . .
H27A H 1.2573 0.6663 0.1916 0.083 Uiso 1 1 calc R . . . .
H27B H 1.2421 0.6270 0.1311 0.083 Uiso 1 1 calc R . . . .
C28 C 1.2339(2) 0.6881(3) 0.0807(5) 0.078(2) Uani 1 1 d . . . . .
H28A H 1.2598 0.6890 0.0742 0.093 Uiso 1 1 calc R . . . .
H28B H 1.2142 0.6773 0.0323 0.093 Uiso 1 1 calc R . . . .
C29 C 1.22278(19) 0.7337(2) 0.0969(4) 0.0623(17) Uani 1 1 d . . . . .
H29A H 1.2210 0.7533 0.0534 0.075 Uiso 1 1 calc R . . . .
H29B H 1.2435 0.7454 0.1431 0.075 Uiso 1 1 calc R . . . .
C30 C 1.18334(17) 0.7338(2) 0.1096(3) 0.0508(14) Uani 1 1 d . . . . .
H30A H 1.1775 0.7639 0.1228 0.061 Uiso 1 1 calc R . . . .
H30B H 1.1621 0.7248 0.0618 0.061 Uiso 1 1 calc R . . . .
C31 C 0.97666(14) 0.98457(14) 0.1393(2) 0.0292(10) Uani 1 1 d . . . . .
C32 C 0.93696(16) 0.98807(17) 0.1311(3) 0.0411(12) Uani 1 1 d . . . . .
H32 H 0.9214 0.9622 0.1244 0.049 Uiso 1 1 calc R . . . .
C33 C 0.92005(19) 1.02913(18) 0.1328(3) 0.0478(13) Uani 1 1 d . . . . .
H33 H 0.8931 1.0312 0.1276 0.057 Uiso 1 1 calc R . . . .
C34 C 0.94266(19) 1.06660(17) 0.1422(3) 0.0499(14) Uani 1 1 d . . . . .
H34 H 0.9314 1.0947 0.1433 0.060 Uiso 1 1 calc R . . . .
C35 C 0.9816(2) 1.06323(17) 0.1499(3) 0.0502(14) Uani 1 1 d . . . . .
H35 H 0.9969 1.0893 0.1556 0.060 Uiso 1 1 calc R . . . .
C36 C 0.99902(17) 1.02253(16) 0.1494(3) 0.0390(11) Uani 1 1 d . . . . .
H36 H 1.0262 1.0208 0.1559 0.047 Uiso 1 1 calc R . . . .
C37 C 1.04611(14) 0.94017(14) 0.1374(3) 0.0295(10) Uani 1 1 d . . . . .
C38 C 1.05453(15) 0.94634(15) 0.0709(3) 0.0330(10) Uani 1 1 d . . . . .
H38 H 1.0341 0.9444 0.0224 0.040 Uiso 1 1 calc R . . . .
C39 C 1.09302(16) 0.95541(17) 0.0755(3) 0.0410(12) Uani 1 1 d . . . . .
H39 H 1.0987 0.9600 0.0301 0.049 Uiso 1 1 calc R . . . .
C40 C 1.12269(16) 0.95765(17) 0.1455(3) 0.0426(12) Uani 1 1 d . . . . .
H40 H 1.1489 0.9640 0.1486 0.051 Uiso 1 1 calc R . . . .
C41 C 1.11452(17) 0.95079(19) 0.2103(3) 0.0482(13) Uani 1 1 d . . . . .
H41 H 1.1352 0.9520 0.2586 0.058 Uiso 1 1 calc R . . . .
C42 C 1.07661(16) 0.94205(17) 0.2067(3) 0.0400(12) Uani 1 1 d . . . . .
H42 H 1.0715 0.9373 0.2526 0.048 Uiso 1 1 calc R . . . .
C43 C 0.96937(13) 0.91028(14) 0.0422(2) 0.0267(9) Uani 1 1 d . . . . .
C44 C 0.96553(15) 0.86498(15) 0.0283(3) 0.0358(11) Uani 1 1 d . . . . .
H44 H 0.9764 0.8449 0.0694 0.043 Uiso 1 1 calc R . . . .
C45 C 0.94624(16) 0.84920(17) -0.0437(3) 0.0413(12) Uani 1 1 d . . . . .
H45 H 0.9447 0.8183 -0.0525 0.050 Uiso 1 1 calc R . . . .
C46 C 0.92911(15) 0.87732(17) -0.1033(3) 0.0387(11) Uani 1 1 d . . . . .
H46 H 0.9154 0.8660 -0.1530 0.046 Uiso 1 1 calc R . . . .
C47 C 0.93182(15) 0.92226(17) -0.0911(3) 0.0367(11) Uani 1 1 d . . . . .
H47 H 0.9197 0.9420 -0.1321 0.044 Uiso 1 1 calc R . . . .
C48 C 0.95215(14) 0.93822(15) -0.0190(3) 0.0323(10) Uani 1 1 d . . . . .
H48 H 0.9544 0.9692 -0.0110 0.039 Uiso 1 1 calc R . . . .
C49 C 1.17698(12) 0.79485(14) 0.3690(3) 0.0243(9) Uani 1 1 d . . . . .
C50 C 1.16589(14) 0.80511(16) 0.2920(3) 0.0339(10) Uani 1 1 d . . . . .
H50 H 1.1438 0.7909 0.2559 0.041 Uiso 1 1 calc R . . . .
C51 C 1.18694(16) 0.83604(18) 0.2674(3) 0.0434(12) Uani 1 1 d . . . . .
H51 H 1.1799 0.8421 0.2143 0.052 Uiso 1 1 calc R . . . .
C52 C 1.21838(16) 0.85818(18) 0.3204(3) 0.0434(12) Uani 1 1 d . . . . .
H52 H 1.2324 0.8800 0.3038 0.052 Uiso 1 1 calc R . . . .
C53 C 1.22902(14) 0.84828(16) 0.3965(3) 0.0371(11) Uani 1 1 d . . . . .
H53 H 1.2506 0.8633 0.4326 0.045 Uiso 1 1 calc R . . . .
C54 C 1.20873(13) 0.81664(15) 0.4215(3) 0.0304(10) Uani 1 1 d . . . . .
H54 H 1.2165 0.8099 0.4745 0.037 Uiso 1 1 calc R . . . .
C55 C 1.16341(12) 0.76054(14) 0.5012(2) 0.0246(9) Uani 1 1 d . . . . .
C56 C 1.19478(13) 0.73765(15) 0.5526(3) 0.0298(10) Uani 1 1 d . . . . .
H56 H 1.2098 0.7180 0.5341 0.036 Uiso 1 1 calc R . . . .
C57 C 1.20438(15) 0.74323(17) 0.6309(3) 0.0370(11) Uani 1 1 d . . . . .
H57 H 1.2258 0.7273 0.6656 0.044 Uiso 1 1 calc R . . . .
C58 C 1.18298(16) 0.77177(19) 0.6583(3) 0.0435(12) Uani 1 1 d . . . . .
H58 H 1.1894 0.7756 0.7119 0.052 Uiso 1 1 calc R . . . .
C59 C 1.15217(17) 0.79481(19) 0.6074(3) 0.0449(13) Uani 1 1 d . . . . .
H59 H 1.1378 0.8151 0.6262 0.054 Uiso 1 1 calc R . . . .
C60 C 1.14180(15) 0.78884(16) 0.5293(3) 0.0348(11) Uani 1 1 d . . . . .
H60 H 1.1199 0.8042 0.4950 0.042 Uiso 1 1 calc R . . . .
C61 C 1.17265(13) 0.70182(14) 0.3887(2) 0.0248(9) Uani 1 1 d . . . . .
C62 C 1.15284(14) 0.66228(15) 0.3873(3) 0.0334(10) Uani 1 1 d . . . . .
H62 H 1.1275 0.6625 0.3917 0.040 Uiso 1 1 calc R . . . .
C63 C 1.16993(17) 0.62296(16) 0.3797(3) 0.0421(12) Uani 1 1 d . . . . .
H63 H 1.1564 0.5962 0.3795 0.051 Uiso 1 1 calc R . . . .
C64 C 1.20608(16) 0.62185(17) 0.3723(3) 0.0424(12) Uani 1 1 d . . . . .
H64 H 1.2173 0.5945 0.3662 0.051 Uiso 1 1 calc R . . . .
C65 C 1.22632(15) 0.66066(18) 0.3738(3) 0.0412(12) Uani 1 1 d . . . . .
H65 H 1.2515 0.6601 0.3689 0.049 Uiso 1 1 calc R . . . .
C66 C 1.20939(13) 0.70030(16) 0.3824(3) 0.0317(10) Uani 1 1 d . . . . .
H66 H 1.2234 0.7270 0.3840 0.038 Uiso 1 1 calc R . . . .
C67 C 0.98155(12) 0.59367(13) -0.0479(2) 0.0235(9) Uani 1 1 d . . . . .
C68 C 0.98925(15) 0.61527(16) -0.1066(3) 0.0364(11) Uani 1 1 d . . . . .
H68 H 1.0071 0.6394 -0.0949 0.044 Uiso 1 1 calc R . . . .
C69 C 0.97156(16) 0.60239(18) -0.1812(3) 0.0408(12) Uani 1 1 d . . . . .
H69 H 0.9779 0.6171 -0.2203 0.049 Uiso 1 1 calc R . . . .
C70 C 0.94473(15) 0.56848(17) -0.2002(3) 0.0354(11) Uani 1 1 d . . . . .
H70 H 0.9319 0.5604 -0.2522 0.043 Uiso 1 1 calc R . . . .
C71 C 0.93662(14) 0.54640(15) -0.1430(3) 0.0337(10) Uani 1 1 d . . . . .
H71 H 0.9185 0.5226 -0.1553 0.040 Uiso 1 1 calc R . . . .
C72 C 0.95493(13) 0.55898(14) -0.0673(2) 0.0264(9) Uani 1 1 d . . . . .
H72 H 0.9492 0.5436 -0.0281 0.032 Uiso 1 1 calc R . . . .
C73 C 0.98312(12) 0.58256(14) 0.1056(2) 0.0230(8) Uani 1 1 d . . . . .
C74 C 0.98726(14) 0.53749(14) 0.1203(3) 0.0309(10) Uani 1 1 d . . . . .
H74 H 1.0044 0.5207 0.1025 0.037 Uiso 1 1 calc R . . . .
C75 C 0.96671(16) 0.51729(16) 0.1604(3) 0.0379(11) Uani 1 1 d . . . . .
H75 H 0.9696 0.4865 0.1698 0.046 Uiso 1 1 calc R . . . .
C76 C 0.94183(15) 0.54118(17) 0.1871(3) 0.0374(11) Uani 1 1 d . . . . .
H76 H 0.9279 0.5270 0.2153 0.045 Uiso 1 1 calc R . . . .
C77 C 0.93729(14) 0.58574(17) 0.1725(3) 0.0350(11) Uani 1 1 d . . . . .
H77 H 0.9201 0.6023 0.1904 0.042 Uiso 1 1 calc R . . . .
C78 C 0.95766(13) 0.60637(14) 0.1319(2) 0.0265(9) Uani 1 1 d . . . . .
H78 H 0.9543 0.6371 0.1218 0.032 Uiso 1 1 calc R . . . .
C79 C 1.05475(13) 0.58244(14) 0.0738(3) 0.0255(9) Uani 1 1 d . . . . .
C80 C 1.08322(14) 0.59037(15) 0.1447(3) 0.0351(11) Uani 1 1 d . . . . .
H80 H 1.0772 0.6090 0.1800 0.042 Uiso 1 1 calc R . . . .
C81 C 1.12007(15) 0.57173(17) 0.1650(3) 0.0424(12) Uani 1 1 d . . . . .
H81 H 1.1390 0.5773 0.2142 0.051 Uiso 1 1 calc R . . . .
C82 C 1.12964(15) 0.54509(17) 0.1143(4) 0.0449(13) Uani 1 1 d . . . . .
H82 H 1.1552 0.5326 0.1281 0.054 Uiso 1 1 calc R . . . .
C83 C 1.10151(15) 0.53668(17) 0.0429(3) 0.0396(12) Uani 1 1 d . . . . .
H83 H 1.1079 0.5184 0.0076 0.048 Uiso 1 1 calc R . . . .
C84 C 1.06450(14) 0.55478(15) 0.0231(3) 0.0307(10) Uani 1 1 d . . . . .
H84 H 1.0453 0.5484 -0.0256 0.037 Uiso 1 1 calc R . . . .
C85 C 1.06726(13) 0.69637(15) -0.0653(3) 0.0289(10) Uani 1 1 d . . . . .
C86 C 1.09356(15) 0.66580(16) -0.0198(3) 0.0345(11) Uani 1 1 d . . . . .
H86 H 1.0971 0.6638 0.0329 0.041 Uiso 1 1 calc R . . . .
C87 C 1.11467(16) 0.63827(17) -0.0502(3) 0.0414(12) Uani 1 1 d . . . . .
H87 H 1.1327 0.6175 -0.0185 0.050 Uiso 1 1 calc R . . . .
C88 C 1.10928(18) 0.64132(18) -0.1274(3) 0.0460(13) Uani 1 1 d . . . . .
H88 H 1.1238 0.6227 -0.1487 0.055 Uiso 1 1 calc R . . . .
C89 C 1.08294(18) 0.67130(18) -0.1734(3) 0.0468(13) Uani 1 1 d . . . . .
H89 H 1.0793 0.6730 -0.2262 0.056 Uiso 1 1 calc R . . . .
C90 C 1.06189(17) 0.69886(17) -0.1434(3) 0.0389(11) Uani 1 1 d . . . . .
H90 H 1.0438 0.7195 -0.1754 0.047 Uiso 1 1 calc R . . . .
C91 C 1.00018(14) 0.75453(16) -0.0977(3) 0.0309(10) Uani 1 1 d . . . . .
C92 C 1.00212(16) 0.79186(18) -0.1391(3) 0.0404(12) Uani 1 1 d . . . . .
H92 H 1.0263 0.8072 -0.1273 0.048 Uiso 1 1 calc R . . . .
C93 C 0.96910(18) 0.8069(2) -0.1973(3) 0.0475(14) Uani 1 1 d . . . . .
H93 H 0.9708 0.8325 -0.2252 0.057 Uiso 1 1 calc R . . . .
C94 C 0.93399(18) 0.7853(2) -0.2152(3) 0.0506(15) Uani 1 1 d . . . . .
H94 H 0.9116 0.7954 -0.2560 0.061 Uiso 1 1 calc R . . . .
C95 C 0.93138(17) 0.74854(19) -0.1735(3) 0.0469(14) Uani 1 1 d . . . . .
H95 H 0.9069 0.7338 -0.1849 0.056 Uiso 1 1 calc R . . . .
C96 C 0.96411(15) 0.73313(18) -0.1155(3) 0.0377(11) Uani 1 1 d . . . . .
H96 H 0.9621 0.7077 -0.0874 0.045 Uiso 1 1 calc R . . . .
C97 C 1.07572(13) 0.77927(15) 0.0095(3) 0.0288(9) Uani 1 1 d . . . . .
C98 C 1.07704(14) 0.80311(16) 0.0740(3) 0.0336(10) Uani 1 1 d . . . . .
H98 H 1.0614 0.7942 0.1028 0.040 Uiso 1 1 calc R . . . .
C99 C 1.10096(16) 0.83961(17) 0.0963(3) 0.0399(12) Uani 1 1 d . . . . .
H99 H 1.1013 0.8561 0.1398 0.048 Uiso 1 1 calc R . . . .
C100 C 1.12421(16) 0.85200(17) 0.0555(3) 0.0425(12) Uani 1 1 d . . . . .
H100 H 1.1408 0.8771 0.0710 0.051 Uiso 1 1 calc R . . . .
C101 C 1.12359(16) 0.82821(17) -0.0077(3) 0.0417(12) Uani 1 1 d . . . . .
H101 H 1.1397 0.8369 -0.0358 0.050 Uiso 1 1 calc R . . . .
C102 C 1.09972(15) 0.79184(16) -0.0302(3) 0.0355(11) Uani 1 1 d . . . . .
H102 H 1.0997 0.7753 -0.0734 0.043 Uiso 1 1 calc R . . . .
C103 C 0.7347(3) 0.6460(4) 0.6043(7) 0.117(4) Uani 1 1 d . U . . .
H10C H 0.7374 0.6488 0.5541 0.176 Uiso 1 1 calc GR . . . .
H10D H 0.7599 0.6530 0.6444 0.176 Uiso 1 1 calc GR . . . .
H10E H 0.7145 0.6665 0.6076 0.176 Uiso 1 1 calc GR . . . .
C104 C 0.7285(3) 0.4955(4) 0.3077(7) 0.115(4) Uani 1 1 d . U . . .
H10F H 0.7256 0.4809 0.2592 0.172 Uiso 1 1 calc GR . . . .
H10G H 0.7040 0.5108 0.3031 0.172 Uiso 1 1 calc GR . . . .
H10H H 0.7344 0.4735 0.3485 0.172 Uiso 1 1 calc GR . . . .
C105 C 1.1707(3) 0.7477(4) 0.8727(6) 0.098(3) Uani 1 1 d . . . . .
H10I H 1.1732 0.7188 0.8515 0.148 Uiso 1 1 calc GR . . . .
H10J H 1.1494 0.7469 0.8935 0.148 Uiso 1 1 calc GR . . . .
H10K H 1.1954 0.7553 0.9135 0.148 Uiso 1 1 calc GR . . . .
C106 C 1.1602(3) 0.8915(4) -0.2185(7) 0.128(4) Uani 1 1 d . U . . .
H10L H 1.1590 0.8715 -0.2605 0.192 Uiso 1 1 calc GR . . . .
H10M H 1.1857 0.9066 -0.2007 0.192 Uiso 1 1 calc GR . . . .
H10N H 1.1390 0.9132 -0.2364 0.192 Uiso 1 1 calc GR . . . .
O4 O 0.7237(2) 0.6026(3) 0.6142(5) 0.117(2) Uani 1 1 d . U . . .
H4 H 0.7335 0.5851 0.5909 0.176 Uiso 1 1 calc GR . . . .
O5 O 0.7611(3) 0.5278(3) 0.3261(6) 0.138(3) Uani 1 1 d . U . . .
H5A H 0.7685 0.5342 0.3728 0.208 Uiso 1 1 calc GR . . . .
O6 O 1.1624(3) 0.7787(3) 0.8164(4) 0.127(3) Uani 1 1 d . U . . .
H6 H 1.1657 0.8039 0.8360 0.190 Uiso 1 1 calc GR . . . .
O7 O 1.1560(3) 0.8675(3) -0.1589(5) 0.136(3) Uani 1 1 d . U . . .
H7 H 1.1759 0.8711 -0.1193 0.204 Uiso 1 1 calc GR . . A 1
O1W O 0.6873(3) 0.5796(3) 0.4563(5) 0.133(3) Uiso 1 1 d . U . . .
H1WA H 0.6811 0.5749 0.4075 0.199 Uiso 1 1 d G . . . .
H1WB H 0.7109 0.5906 0.4708 0.199 Uiso 1 1 d G . . . .
O2W O 0.7945(3) 0.4730(3) 0.7057(5) 0.058(2) Uiso 0.5 1 d . . . . .
H2WA H 0.7855 0.4667 0.7419 0.087 Uiso 0.5 1 d G . . . .
H2WB H 0.8191 0.4798 0.7296 0.087 Uiso 0.5 1 d G . . . .
O2 O 0.7819(2) 0.5511(3) 0.5982(5) 0.119(2) Uiso 1 1 d D . . . .
O3 O 0.7638(2) 0.5612(3) 0.4661(5) 0.122(2) Uiso 1 1 d D . . . .
N1 N 0.7891(4) 0.5545(4) 0.5336(7) 0.155(4) Uiso 1 1 d D . . . .

loop_
_atom_site_aniso_label
_atom_site_aniso_U_11
_atom_site_aniso_U_22
_atom_site_aniso_U_33
_atom_site_aniso_U_23
_atom_site_aniso_U_13
_atom_site_aniso_U_12
Ag1 0.02586(18) 0.02550(18) 0.02241(17) 0.00079(12) 0.00989(13) -0.00144(12)
Ag2 0.0259(2) 0.0237(2) 0.0261(2) 0.000 0.00987(19) 0.000
Ag3 0.02099(17) 0.02643(17) 0.02533(18) -0.00022(12) 0.00672(13) -0.00023(12)
Ag4 0.0342(3) 0.0207(2) 0.0242(2) 0.000 0.0136(2) 0.000
Ag5 0.03031(19) 0.02386(17) 0.02662(18) -0.00211(12) 0.01441(14) -0.00279(12)
P1 0.0357(6) 0.0220(5) 0.0234(6) 0.0040(4) 0.0116(5) -0.0003(5)
P2 0.0184(5) 0.0222(5) 0.0239(5) -0.0004(4) 0.0060(4) -0.0007(4)
P3 0.0256(5) 0.0192(5) 0.0221(5) -0.0024(4) 0.0098(4) -0.0006(4)
P4 0.0304(6) 0.0306(6) 0.0253(6) -0.0024(5) 0.0155(5) -0.0063(5)
C1 0.027(2) 0.020(2) 0.028(2) 0.0015(17) 0.0134(19) -0.0002(17)
C2 0.030(2) 0.023(2) 0.030(2) 0.0040(18) 0.0132(19) 0.0050(18)
C3 0.034(3) 0.029(2) 0.034(2) 0.001(2) 0.011(2) -0.001(2)
C4 0.040(3) 0.039(3) 0.040(3) -0.002(2) 0.007(2) -0.008(2)
C5 0.038(3) 0.042(3) 0.040(3) -0.005(2) 0.007(2) 0.001(2)
C6 0.061(4) 0.054(4) 0.048(3) -0.010(3) 0.019(3) -0.006(3)
C7 0.072(4) 0.059(4) 0.038(3) -0.013(3) 0.014(3) -0.003(3)
C8 0.097(6) 0.068(4) 0.053(4) -0.028(3) 0.020(4) -0.031(4)
C9 0.064(4) 0.067(4) 0.067(4) -0.004(4) 0.016(4) -0.022(3)
C10 0.048(3) 0.050(3) 0.044(3) -0.005(3) 0.011(3) -0.014(3)
C11 0.029(2) 0.028(2) 0.023(2) 0.0046(17) 0.0140(19) 0.0052(18)
C12 0.024(2) 0.029(2) 0.024(2) 0.0013(18) 0.0093(18) 0.0036(18)
C13 0.030(2) 0.031(2) 0.033(2) 0.001(2) 0.010(2) 0.0030(19)
C14 0.037(3) 0.031(3) 0.047(3) -0.005(2) 0.012(2) -0.001(2)
C15 0.037(3) 0.041(3) 0.056(3) -0.015(3) 0.013(2) -0.002(2)
C16 0.051(3) 0.048(3) 0.064(4) -0.013(3) 0.023(3) -0.003(3)
C17 0.050(4) 0.041(3) 0.096(5) -0.027(3) 0.029(4) -0.014(3)
C18 0.070(5) 0.071(5) 0.086(5) -0.044(4) 0.019(4) -0.024(4)
C19 0.066(5) 0.088(5) 0.053(4) -0.027(4) 0.001(3) -0.016(4)
C20 0.041(3) 0.058(4) 0.054(3) -0.016(3) 0.009(3) -0.006(3)
C21 0.032(2) 0.023(2) 0.026(2) -0.0002(17) 0.0115(19) 0.0038(17)
C22 0.033(2) 0.022(2) 0.020(2) -0.0053(16) 0.0078(18) 0.0001(17)
C23 0.034(3) 0.030(2) 0.028(2) -0.0038(18) 0.012(2) -0.0011(19)
C24 0.033(3) 0.040(3) 0.029(2) -0.007(2) 0.009(2) -0.004(2)
C25 0.032(3) 0.048(3) 0.040(3) -0.008(2) 0.016(2) -0.006(2)
C26 0.038(3) 0.053(3) 0.055(3) -0.012(3) 0.021(3) -0.001(2)
C27 0.042(3) 0.075(5) 0.093(5) -0.026(4) 0.029(4) -0.007(3)
C28 0.053(4) 0.120(7) 0.077(5) -0.031(5) 0.044(4) -0.021(4)
C29 0.050(4) 0.084(5) 0.061(4) -0.007(4) 0.029(3) -0.022(3)
C30 0.045(3) 0.061(4) 0.049(3) -0.002(3) 0.020(3) -0.011(3)
C31 0.043(3) 0.027(2) 0.021(2) 0.0035(17) 0.0152(19) 0.0029(19)
C32 0.051(3) 0.032(3) 0.042(3) 0.005(2) 0.018(2) 0.004(2)
C33 0.059(4) 0.038(3) 0.051(3) 0.007(2) 0.025(3) 0.015(3)
C34 0.074(4) 0.029(3) 0.051(3) 0.005(2) 0.027(3) 0.015(3)
C35 0.072(4) 0.023(2) 0.058(4) -0.005(2) 0.026(3) -0.004(2)
C36 0.055(3) 0.027(2) 0.038(3) -0.001(2) 0.020(2) -0.004(2)
C37 0.039(3) 0.019(2) 0.032(2) 0.0035(18) 0.014(2) 0.0000(18)
C38 0.040(3) 0.031(2) 0.032(2) 0.0081(19) 0.018(2) 0.003(2)
C39 0.048(3) 0.034(3) 0.046(3) 0.011(2) 0.023(3) 0.001(2)
C40 0.038(3) 0.034(3) 0.055(3) 0.005(2) 0.016(3) -0.004(2)
C41 0.049(3) 0.053(3) 0.037(3) 0.004(2) 0.008(2) -0.011(3)
C42 0.047(3) 0.042(3) 0.031(3) 0.002(2) 0.013(2) -0.007(2)
C43 0.031(2) 0.025(2) 0.028(2) 0.0015(17) 0.0146(19) -0.0020(18)
C44 0.050(3) 0.024(2) 0.034(3) 0.0041(19) 0.016(2) 0.001(2)
C45 0.053(3) 0.031(3) 0.042(3) -0.005(2) 0.018(2) 0.000(2)
C46 0.040(3) 0.045(3) 0.030(3) -0.007(2) 0.012(2) -0.008(2)
C47 0.037(3) 0.042(3) 0.028(2) 0.005(2) 0.008(2) -0.004(2)
C48 0.036(3) 0.025(2) 0.033(2) 0.0038(19) 0.009(2) -0.0048(19)
C49 0.019(2) 0.024(2) 0.031(2) -0.0006(17) 0.0103(18) 0.0000(16)
C50 0.032(3) 0.038(3) 0.031(2) -0.002(2) 0.011(2) -0.008(2)
C51 0.046(3) 0.048(3) 0.038(3) 0.012(2) 0.016(2) -0.008(2)
C52 0.040(3) 0.043(3) 0.053(3) 0.011(2) 0.023(3) -0.009(2)
C53 0.029(2) 0.032(2) 0.047(3) -0.003(2) 0.008(2) -0.008(2)
C54 0.028(2) 0.029(2) 0.032(2) 0.0036(19) 0.0087(19) -0.0017(18)
C55 0.024(2) 0.024(2) 0.025(2) 0.0006(17) 0.0079(18) -0.0069(17)
C56 0.023(2) 0.035(2) 0.030(2) -0.0004(19) 0.0069(18) -0.0002(18)
C57 0.032(3) 0.046(3) 0.030(2) 0.007(2) 0.007(2) -0.005(2)
C58 0.050(3) 0.055(3) 0.026(2) -0.004(2) 0.014(2) -0.010(3)
C59 0.054(3) 0.050(3) 0.036(3) -0.007(2) 0.022(3) 0.005(3)
C60 0.035(3) 0.035(3) 0.032(3) -0.004(2) 0.009(2) 0.002(2)
C61 0.027(2) 0.025(2) 0.021(2) -0.0003(17) 0.0056(17) 0.0012(17)
C62 0.030(2) 0.030(2) 0.043(3) -0.003(2) 0.016(2) -0.0015(19)
C63 0.054(3) 0.025(2) 0.050(3) -0.002(2) 0.021(3) -0.002(2)
C64 0.050(3) 0.036(3) 0.040(3) -0.005(2) 0.013(2) 0.014(2)
C65 0.035(3) 0.046(3) 0.042(3) -0.002(2) 0.014(2) 0.014(2)
C66 0.022(2) 0.032(2) 0.041(3) -0.001(2) 0.011(2) 0.0003(18)
C67 0.027(2) 0.023(2) 0.023(2) -0.0011(17) 0.0110(17) 0.0047(17)
C68 0.042(3) 0.036(3) 0.034(3) 0.000(2) 0.018(2) -0.009(2)
C69 0.053(3) 0.049(3) 0.025(2) 0.001(2) 0.019(2) -0.002(2)
C70 0.039(3) 0.044(3) 0.021(2) -0.005(2) 0.008(2) 0.012(2)
C71 0.033(2) 0.029(2) 0.035(3) -0.006(2) 0.006(2) 0.0029(19)
C72 0.031(2) 0.025(2) 0.024(2) -0.0006(17) 0.0102(18) 0.0014(18)
C73 0.027(2) 0.025(2) 0.0168(19) -0.0013(16) 0.0084(17) -0.0016(17)
C74 0.042(3) 0.025(2) 0.029(2) 0.0010(18) 0.017(2) 0.0056(19)
C75 0.052(3) 0.029(2) 0.036(3) 0.008(2) 0.019(2) 0.002(2)
C76 0.044(3) 0.040(3) 0.032(3) 0.008(2) 0.018(2) -0.003(2)
C77 0.034(3) 0.041(3) 0.036(3) 0.005(2) 0.021(2) 0.006(2)
C78 0.029(2) 0.025(2) 0.027(2) -0.0015(17) 0.0110(18) 0.0024(17)
C79 0.028(2) 0.020(2) 0.030(2) -0.0011(17) 0.0120(19) -0.0022(17)
C80 0.038(3) 0.027(2) 0.039(3) -0.007(2) 0.011(2) 0.002(2)
C81 0.033(3) 0.035(3) 0.048(3) -0.003(2) 0.001(2) -0.003(2)
C82 0.032(3) 0.032(3) 0.071(4) 0.006(3) 0.018(3) 0.006(2)
C83 0.043(3) 0.034(3) 0.050(3) -0.005(2) 0.027(3) 0.006(2)
C84 0.036(3) 0.027(2) 0.032(2) -0.0028(19) 0.015(2) 0.0023(19)
C85 0.032(2) 0.031(2) 0.028(2) -0.0058(18) 0.0159(19) -0.0139(19)
C86 0.042(3) 0.036(3) 0.030(2) -0.007(2) 0.018(2) -0.007(2)
C87 0.045(3) 0.034(3) 0.052(3) -0.003(2) 0.025(3) -0.003(2)
C88 0.060(4) 0.038(3) 0.051(3) -0.011(2) 0.034(3) -0.003(3)
C89 0.072(4) 0.044(3) 0.036(3) -0.007(2) 0.032(3) -0.006(3)
C90 0.054(3) 0.034(3) 0.034(3) -0.003(2) 0.023(2) -0.007(2)
C91 0.033(2) 0.040(3) 0.024(2) -0.0042(19) 0.015(2) -0.001(2)
C92 0.042(3) 0.048(3) 0.037(3) 0.007(2) 0.021(2) 0.000(2)
C93 0.061(4) 0.056(3) 0.031(3) 0.006(2) 0.022(3) 0.016(3)
C94 0.054(4) 0.062(4) 0.030(3) -0.012(3) 0.008(2) 0.017(3)
C95 0.041(3) 0.057(4) 0.040(3) -0.019(3) 0.012(2) -0.004(2)
C96 0.039(3) 0.040(3) 0.038(3) -0.014(2) 0.018(2) -0.005(2)
C97 0.030(2) 0.031(2) 0.027(2) -0.0002(18) 0.0116(19) -0.0046(18)
C98 0.035(3) 0.033(2) 0.038(3) -0.003(2) 0.020(2) -0.001(2)
C99 0.046(3) 0.034(3) 0.043(3) -0.014(2) 0.020(2) -0.006(2)
C100 0.040(3) 0.030(3) 0.059(3) -0.007(2) 0.020(3) -0.008(2)
C101 0.043(3) 0.038(3) 0.054(3) -0.004(2) 0.028(3) -0.012(2)
C102 0.040(3) 0.038(3) 0.036(3) -0.002(2) 0.022(2) -0.006(2)
C103 0.105(7) 0.096(7) 0.157(10) 0.029(7) 0.055(7) 0.025(6)
C104 0.089(6) 0.123(8) 0.147(9) 0.040(7) 0.059(6) 0.020(6)
C105 0.070(5) 0.126(8) 0.107(7) -0.007(6) 0.041(5) -0.026(5)
C106 0.100(7) 0.148(9) 0.109(8) 0.013(7) 0.002(6) -0.009(7)
O4 0.112(5) 0.114(5) 0.136(6) 0.013(5) 0.057(5) 0.022(4)
O5 0.147(7) 0.117(6) 0.171(8) 0.021(6) 0.079(6) 0.003(5)
O6 0.136(6) 0.146(6) 0.073(4) -0.016(4) 0.005(4) 0.007(6)
O7 0.167(8) 0.137(6) 0.126(6) 0.000(5) 0.080(6) -0.039(6)

loop_
_atom_type_symbol
_atom_type_description
_atom_type_scat_dispersion_real
_atom_type_scat_dispersion_imag
_atom_type_scat_source
C C 0.0033 0.0016 'International Tables Vol C Tables 4.2.6.8 and 6.1.1.4'
H H 0.0000 0.0000 'International Tables Vol C Tables 4.2.6.8 and 6.1.1.4'
Ag Ag -0.8971 1.1015 'International Tables Vol C Tables 4.2.6.8 and 6.1.1.4'
N N 0.0061 0.0033 'International Tables Vol C Tables 4.2.6.8 and 6.1.1.4'
O O 0.0106 0.0060 'International Tables Vol C Tables 4.2.6.8 and 6.1.1.4'
P P 0.1023 0.0942 'International Tables Vol C Tables 4.2.6.8 and 6.1.1.4'

loop_
_geom_angle_atom_site_label_1
_geom_angle_atom_site_label_2
_geom_angle_atom_site_label_3
_geom_angle
_geom_angle_site_symmetry_1
_geom_angle_site_symmetry_3
Ag1 Ag1 Ag2 60.735(7) 2_755 .
Ag1 Ag1 Ag3 61.992(12) 2_755 .
Ag1 Ag1 Ag3 60.438(11) 2_755 2_755
Ag1 Ag1 Ag4 62.883(7) 2_755 .
Ag2 Ag1 Ag3 61.308(8) . .
Ag2 Ag1 Ag3 60.788(8) . 2_755
Ag2 Ag1 Ag4 123.618(12) . .
Ag3 Ag1 Ag3 111.946(12) . 2_755
Ag3 Ag1 Ag4 92.384(11) . .
Ag3 Ag1 Ag4 91.545(10) 2_755 .
C1 Ag1 Ag1 72.20(11) . 2_755
C1 Ag1 Ag2 110.65(11) . .
C1 Ag1 Ag3 52.30(11) . .
C1 Ag1 Ag3 129.49(11) . 2_755
C1 Ag1 Ag4 49.34(11) . .
C11 Ag1 Ag1 109.32(11) . 2_755
C11 Ag1 Ag2 71.09(11) . .
C11 Ag1 Ag3 51.61(11) . 2_755
C11 Ag1 Ag3 129.16(11) . .
C11 Ag1 Ag4 130.28(11) . .
C11 Ag1 C1 178.20(16) . .
Ag1 Ag2 Ag1 58.530(14) 2_755 .
Ag1 Ag2 Ag3 59.711(11) . .
Ag1 Ag2 Ag3 59.711(11) 2_755 2_755
Ag1 Ag2 Ag3 60.702(11) . 2_755
Ag1 Ag2 Ag3 60.701(11) 2_755 .
Ag3 Ag2 Ag3 110.562(18) 2_755 .
C21 Ag2 Ag1 69.14(12) 2_755 2_755
C21 Ag2 Ag1 108.73(12) 2_755 .
C21 Ag2 Ag1 108.73(12) . 2_755
C21 Ag2 Ag1 69.13(12) . .
C21 Ag2 Ag3 52.08(12) 2_755 2_755
C21 Ag2 Ag3 126.27(12) 2_755 .
C21 Ag2 Ag3 126.27(12) . 2_755
C21 Ag2 Ag3 52.08(12) . .
C21 Ag2 C21 177.7(2) 2_755 .
Ag1 Ag3 Ag1 57.568(12) . 2_755
Ag1 Ag3 Ag2 58.981(10) . .
Ag1 Ag3 Ag2 58.509(10) 2_755 .
P2 Ag3 Ag1 145.19(3) . .
P2 Ag3 Ag1 147.25(3) . 2_755
P2 Ag3 Ag2 144.79(3) . .
P2 Ag3 C1 114.82(10) . .
P2 Ag3 C11 116.81(10) . 2_755
P2 Ag3 C21 115.23(10) . .
C1 Ag3 Ag1 41.01(10) . .
C1 Ag3 Ag1 65.21(9) . 2_755
C1 Ag3 Ag2 97.75(10) . .
C1 Ag3 C11 102.04(14) . 2_755
C1 Ag3 C21 102.41(14) . .
C11 Ag3 Ag1 95.69(10) 2_755 .
C11 Ag3 Ag1 40.18(10) 2_755 2_755
C11 Ag3 Ag2 65.41(10) 2_755 .
C11 Ag3 C21 103.56(14) 2_755 .
C21 Ag3 Ag1 95.66(10) . 2_755
C21 Ag3 Ag1 64.46(10) . .
C21 Ag3 Ag2 40.21(10) . .
Ag1 Ag4 Ag1 54.231(13) 2_755 .
P1 Ag4 Ag1 150.60(3) . 2_755
P1 Ag4 Ag1 150.60(3) 2_755 .
P1 Ag4 Ag1 98.44(3) 2_755 2_755
P1 Ag4 Ag1 98.44(3) . .
P1 Ag4 P1 110.24(5) 2_755 .
P1 Ag4 C1 104.41(10) . .
P1 Ag4 C1 104.41(10) 2_755 2_755
P1 Ag4 C1 123.82(10) . 2_755
P1 Ag4 C1 123.82(10) 2_755 .
C1 Ag4 Ag1 62.20(9) 2_755 .
C1 Ag4 Ag1 38.09(10) 2_755 2_755
C1 Ag4 Ag1 62.19(9) . 2_755
C1 Ag4 Ag1 38.09(10) . .
C1 Ag4 C1 90.48(18) 2_755 .
P3 Ag5 C11 123.39(10) . .
P3 Ag5 C21 101.85(9) . .
P4 Ag5 P3 115.07(4) . .
P4 Ag5 C11 103.30(9) . .
P4 Ag5 C21 127.09(10) . .
C11 Ag5 C21 84.42(13) . .
C31 P1 Ag4 114.46(14) . .
C37 P1 Ag4 110.33(15) . .
C37 P1 C31 103.7(2) . .
C43 P1 Ag4 119.28(14) . .
C43 P1 C31 103.0(2) . .
C43 P1 C37 104.5(2) . .
C49 P2 Ag3 115.54(14) . .
C55 P2 Ag3 115.05(14) . .
C55 P2 C49 104.04(19) . .
C61 P2 Ag3 113.82(14) . .
C61 P2 C49 103.2(2) . .
C61 P2 C55 103.7(2) . .
C67 P3 Ag5 117.52(14) . .
C67 P3 C79 102.87(19) . .
C73 P3 Ag5 116.53(14) . .
C73 P3 C67 104.26(19) . .
C73 P3 C79 104.1(2) . .
C79 P3 Ag5 109.97(14) . .
C85 P4 Ag5 112.31(15) . .
C91 P4 Ag5 110.83(15) . .
C91 P4 C85 104.7(2) . .
C97 P4 Ag5 121.58(15) . .
C97 P4 C85 102.2(2) . .
C97 P4 C91 103.6(2) . .
Ag1 C1 Ag3 86.69(14) . .
Ag1 C1 Ag4 92.57(16) . .
Ag3 C1 Ag4 137.20(17) . .
C2 C1 Ag1 175.2(4) . .
C2 C1 Ag3 89.6(3) . .
C2 C1 Ag4 88.0(3) . .
C1 C2 C3 178.1(5) . .
C4 C3 C2 175.4(5) . .
C3 C4 C5 178.1(6) . .
C4 C5 H5 107.9 . .
C4 C5 C6 111.1(5) . .
C4 C5 C10 110.7(5) . .
C6 C5 H5 107.9 . .
C6 C5 C10 111.0(5) . .
C10 C5 H5 107.9 . .
C5 C6 H6A 109.6 . .
C5 C6 H6B 109.6 . .
C5 C6 C7 110.5(5) . .
H6A C6 H6B 108.1 . .
C7 C6 H6A 109.6 . .
C7 C6 H6B 109.6 . .
C6 C7 H7A 109.4 . .
C6 C7 H7B 109.4 . .
H7A C7 H7B 108.0 . .
C8 C7 C6 111.1(5) . .
C8 C7 H7A 109.4 . .
C8 C7 H7B 109.4 . .
C7 C8 H8A 109.4 . .
C7 C8 H8B 109.4 . .
C7 C8 C9 111.2(6) . .
H8A C8 H8B 108.0 . .
C9 C8 H8A 109.4 . .
C9 C8 H8B 109.4 . .
C8 C9 H9A 109.3 . .
C8 C9 H9B 109.3 . .
C8 C9 C10 111.8(6) . .
H9A C9 H9B 107.9 . .
C10 C9 H9A 109.3 . .
C10 C9 H9B 109.3 . .
C5 C10 H10A 109.8 . .
C5 C10 H10B 109.8 . .
C9 C10 C5 109.5(5) . .
C9 C10 H10A 109.8 . .
C9 C10 H10B 109.8 . .
H10A C10 H10B 108.2 . .
Ag1 C11 Ag3 88.21(15) . 2_755
Ag1 C11 Ag5 93.94(16) . .
Ag3 C11 Ag5 141.05(17) 2_755 .
C12 C11 Ag1 176.1(4) . .
C12 C11 Ag3 89.7(3) . 2_755
C12 C11 Ag5 85.6(3) . .
C11 C12 C13 179.3(5) . .
C14 C13 C12 177.1(5) . .
C13 C14 C15 176.6(5) . .
C14 C15 H15 107.4 . .
C14 C15 C16 111.8(5) . .
C14 C15 C20 111.1(5) . .
C16 C15 H15 107.4 . .
C16 C15 C20 111.4(5) . .
C20 C15 H15 107.4 . .
C15 C16 H16A 109.7 . .
C15 C16 H16B 109.7 . .
C15 C16 C17 109.9(5) . .
H16A C16 H16B 108.2 . .
C17 C16 H16A 109.7 . .
C17 C16 H16B 109.7 . .
C16 C17 H17A 109.1 . .
C16 C17 H17B 109.1 . .
H17A C17 H17B 107.9 . .
C18 C17 C16 112.3(6) . .
C18 C17 H17A 109.1 . .
C18 C17 H17B 109.1 . .
C17 C18 H18A 109.2 . .
C17 C18 H18B 109.2 . .
C17 C18 C19 112.1(6) . .
H18A C18 H18B 107.9 . .
C19 C18 H18A 109.2 . .
C19 C18 H18B 109.2 . .
C18 C19 H19A 109.0 . .
C18 C19 H19B 109.0 . .
C18 C19 C20 112.7(6) . .
H19A C19 H19B 107.8 . .
C20 C19 H19A 109.0 . .
C20 C19 H19B 109.0 . .
C15 C20 C19 109.6(5) . .
C15 C20 H20A 109.8 . .
C15 C20 H20B 109.8 . .
C19 C20 H20A 109.8 . .
C19 C20 H20B 109.8 . .
H20A C20 H20B 108.2 . .
Ag2 C21 Ag3 87.71(15) . .
Ag2 C21 Ag5 98.15(17) . .
Ag3 C21 Ag5 136.67(17) . .
C22 C21 Ag2 176.7(4) . .
C22 C21 Ag3 90.1(3) . .
C22 C21 Ag5 81.8(3) . .
C21 C22 C23 176.7(5) . .
C24 C23 C22 177.8(5) . .
C23 C24 C25 178.4(5) . .
C24 C25 H25 107.2 . .
C24 C25 C26 110.6(4) . .
C24 C25 C30 112.1(5) . .
C26 C25 H25 107.2 . .
C30 C25 H25 107.2 . .
C30 C25 C26 112.3(5) . .
C25 C26 H26A 109.5 . .
C25 C26 H26B 109.5 . .
H26A C26 H26B 108.1 . .
C27 C26 C25 110.6(5) . .
C27 C26 H26A 109.5 . .
C27 C26 H26B 109.5 . .
C26 C27 H27A 109.2 . .
C26 C27 H27B 109.2 . .
H27A C27 H27B 107.9 . .
C28 C27 C26 111.9(6) . .
C28 C27 H27A 109.2 . .
C28 C27 H27B 109.2 . .
C27 C28 H28A 109.4 . .
C27 C28 H28B 109.4 . .
H28A C28 H28B 108.0 . .
C29 C28 C27 111.2(6) . .
C29 C28 H28A 109.4 . .
C29 C28 H28B 109.4 . .
C28 C29 H29A 109.4 . .
C28 C29 H29B 109.4 . .
C28 C29 C30 111.4(5) . .
H29A C29 H29B 108.0 . .
C30 C29 H29A 109.4 . .
C30 C29 H29B 109.4 . .
C25 C30 C29 110.4(5) . .
C25 C30 H30A 109.6 . .
C25 C30 H30B 109.6 . .
C29 C30 H30A 109.6 . .
C29 C30 H30B 109.6 . .
H30A C30 H30B 108.1 . .
C32 C31 P1 117.9(4) . .
C36 C31 P1 123.1(4) . .
C36 C31 C32 119.0(4) . .
C31 C32 H32 119.7 . .
C33 C32 C31 120.7(5) . .
C33 C32 H32 119.7 . .
C32 C33 H33 120.2 . .
C34 C33 C32 119.6(6) . .
C34 C33 H33 120.2 . .
C33 C34 H34 120.1 . .
C35 C34 C33 119.8(5) . .
C35 C34 H34 120.1 . .
C34 C35 H35 119.3 . .
C34 C35 C36 121.3(5) . .
C36 C35 H35 119.3 . .
C31 C36 C35 119.6(5) . .
C31 C36 H36 120.2 . .
C35 C36 H36 120.2 . .
C38 C37 P1 123.6(4) . .
C42 C37 P1 117.9(4) . .
C42 C37 C38 118.5(5) . .
C37 C38 H38 120.0 . .
C37 C38 C39 120.0(5) . .
C39 C38 H38 120.0 . .
C38 C39 H39 120.0 . .
C40 C39 C38 120.1(5) . .
C40 C39 H39 120.0 . .
C39 C40 H40 120.1 . .
C41 C40 C39 119.8(5) . .
C41 C40 H40 120.1 . .
C40 C41 H41 119.6 . .
C40 C41 C42 120.8(5) . .
C42 C41 H41 119.6 . .
C37 C42 C41 120.8(5) . .
C37 C42 H42 119.6 . .
C41 C42 H42 119.6 . .
C44 C43 P1 119.1(3) . .
C48 C43 P1 123.3(3) . .
C48 C43 C44 117.6(4) . .
C43 C44 H44 119.6 . .
C45 C44 C43 120.7(4) . .
C45 C44 H44 119.6 . .
C44 C45 H45 119.6 . .
C46 C45 C44 120.8(5) . .
C46 C45 H45 119.6 . .
C45 C46 H46 120.1 . .
C45 C46 C47 119.8(5) . .
C47 C46 H46 120.1 . .
C46 C47 H47 120.3 . .
C48 C47 C46 119.5(5) . .
C48 C47 H47 120.3 . .
C43 C48 H48 119.2 . .
C47 C48 C43 121.6(4) . .
C47 C48 H48 119.2 . .
C50 C49 P2 118.4(3) . .
C50 C49 C54 119.5(4) . .
C54 C49 P2 122.1(3) . .
C49 C50 H50 119.9 . .
C51 C50 C49 120.2(4) . .
C51 C50 H50 119.9 . .
C50 C51 H51 120.0 . .
C50 C51 C52 120.0(5) . .
C52 C51 H51 120.0 . .
C51 C52 H52 120.2 . .
C53 C52 C51 119.6(5) . .
C53 C52 H52 120.2 . .
C52 C53 H53 119.6 . .
C52 C53 C54 120.8(5) . .
C54 C53 H53 119.6 . .
C49 C54 H54 120.1 . .
C53 C54 C49 119.9(4) . .
C53 C54 H54 120.1 . .
C56 C55 P2 122.1(3) . .
C60 C55 P2 118.9(3) . .
C60 C55 C56 119.0(4) . .
C55 C56 H56 119.7 . .
C57 C56 C55 120.5(4) . .
C57 C56 H56 119.7 . .
C56 C57 H57 119.9 . .
C58 C57 C56 120.1(5) . .
C58 C57 H57 119.9 . .
C57 C58 H58 120.3 . .
C59 C58 C57 119.4(5) . .
C59 C58 H58 120.3 . .
C58 C59 H59 119.5 . .
C58 C59 C60 121.0(5) . .
C60 C59 H59 119.5 . .
C55 C60 C59 120.0(5) . .
C55 C60 H60 120.0 . .
C59 C60 H60 120.0 . .
C62 C61 P2 118.5(3) . .
C66 C61 P2 123.0(3) . .
C66 C61 C62 118.5(4) . .
C61 C62 H62 120.0 . .
C63 C62 C61 120.0(4) . .
C63 C62 H62 120.0 . .
C62 C63 H63 119.5 . .
C64 C63 C62 121.0(5) . .
C64 C63 H63 119.5 . .
C63 C64 H64 120.0 . .
C63 C64 C65 119.9(5) . .
C65 C64 H64 120.0 . .
C64 C65 H65 120.4 . .
C64 C65 C66 119.2(5) . .
C66 C65 H65 120.4 . .
C61 C66 C65 121.3(5) . .
C61 C66 H66 119.3 . .
C65 C66 H66 119.3 . .
C68 C67 P3 118.5(3) . .
C68 C67 C72 117.9(4) . .
C72 C67 P3 123.6(3) . .
C67 C68 H68 119.5 . .
C69 C68 C67 121.0(5) . .
C69 C68 H68 119.5 . .
C68 C69 H69 119.6 . .
C68 C69 C70 120.9(5) . .
C70 C69 H69 119.6 . .
C69 C70 H70 120.4 . .
C69 C70 C71 119.2(4) . .
C71 C70 H70 120.4 . .
C70 C71 H71 120.0 . .
C70 C71 C72 120.0(5) . .
C72 C71 H71 120.0 . .
C67 C72 H72 119.5 . .
C71 C72 C67 121.0(4) . .
C71 C72 H72 119.5 . .
C74 C73 P3 122.7(3) . .
C78 C73 P3 118.6(3) . .
C78 C73 C74 118.7(4) . .
C73 C74 H74 119.8 . .
C75 C74 C73 120.3(4) . .
C75 C74 H74 119.8 . .
C74 C75 H75 119.6 . .
C74 C75 C76 120.8(4) . .
C76 C75 H75 119.6 . .
C75 C76 H76 120.3 . .
C77 C76 C75 119.4(4) . .
C77 C76 H76 120.3 . .
C76 C77 H77 119.9 . .
C76 C77 C78 120.3(4) . .
C78 C77 H77 119.9 . .
C73 C78 H78 119.7 . .
C77 C78 C73 120.5(4) . .
C77 C78 H78 119.7 . .
C80 C79 P3 118.0(3) . .
C80 C79 C84 118.0(4) . .
C84 C79 P3 123.9(3) . .
C79 C80 H80 119.4 . .
C81 C80 C79 121.2(5) . .
C81 C80 H80 119.4 . .
C80 C81 H81 119.8 . .
C80 C81 C82 120.5(5) . .
C82 C81 H81 119.8 . .
C81 C82 H82 120.3 . .
C81 C82 C83 119.3(5) . .
C83 C82 H82 120.3 . .
C82 C83 H83 119.9 . .
C84 C83 C82 120.2(5) . .
C84 C83 H83 119.9 . .
C79 C84 H84 119.6 . .
C83 C84 C79 120.8(5) . .
C83 C84 H84 119.6 . .
C86 C85 P4 117.7(3) . .
C86 C85 C90 119.1(4) . .
C90 C85 P4 123.2(4) . .
C85 C86 H86 119.5 . .
C87 C86 C85 121.0(5) . .
C87 C86 H86 119.5 . .
C86 C87 H87 120.4 . .
C86 C87 C88 119.2(5) . .
C88 C87 H87 120.4 . .
C87 C88 H88 119.9 . .
C89 C88 C87 120.3(5) . .
C89 C88 H88 119.9 . .
C88 C89 H89 119.6 . .
C90 C89 C88 120.7(5) . .
C90 C89 H89 119.6 . .
C85 C90 H90 120.2 . .
C89 C90 C85 119.6(5) . .
C89 C90 H90 120.2 . .
C92 C91 P4 123.7(4) . .
C92 C91 C96 118.3(5) . .
C96 C91 P4 117.9(4) . .
C91 C92 H92 119.7 . .
C93 C92 C91 120.5(5) . .
C93 C92 H92 119.7 . .
C92 C93 H93 119.6 . .
C94 C93 C92 120.8(6) . .
C94 C93 H93 119.6 . .
C93 C94 H94 120.3 . .
C93 C94 C95 119.4(5) . .
C95 C94 H94 120.3 . .
C94 C95 H95 119.8 . .
C96 C95 C94 120.4(5) . .
C96 C95 H95 119.8 . .
C91 C96 H96 119.7 . .
C95 C96 C91 120.5(5) . .
C95 C96 H96 119.7 . .
C98 C97 P4 118.3(3) . .
C102 C97 P4 122.7(4) . .
C102 C97 C98 119.0(4) . .
C97 C98 H98 119.8 . .
C99 C98 C97 120.5(4) . .
C99 C98 H98 119.8 . .
C98 C99 H99 120.1 . .
C100 C99 C98 119.8(5) . .
C100 C99 H99 120.1 . .
C99 C100 H100 119.9 . .
C99 C100 C101 120.2(5) . .
C101 C100 H100 119.9 . .
C100 C101 H101 119.9 . .
C102 C101 C100 120.1(5) . .
C102 C101 H101 119.9 . .
C97 C102 H102 119.8 . .
C101 C102 C97 120.4(5) . .
C101 C102 H102 119.8 . .
H10C C103 H10D 109.5 . .
H10C C103 H10E 109.5 . .
H10D C103 H10E 109.5 . .
O4 C103 H10C 109.5 . .
O4 C103 H10D 109.5 . .
O4 C103 H10E 109.5 . .
H10F C104 H10G 109.5 . .
H10F C104 H10H 109.5 . .
H10G C104 H10H 109.5 . .
O5 C104 H10F 109.5 . .
O5 C104 H10G 109.5 . .
O5 C104 H10H 109.5 . .
H10I C105 H10J 109.5 . .
H10I C105 H10K 109.5 . .
H10J C105 H10K 109.5 . .
O6 C105 H10I 109.5 . .
O6 C105 H10J 109.5 . .
O6 C105 H10K 109.5 . .
H10L C106 H10M 109.5 . .
H10L C106 H10N 109.5 . .
H10M C106 H10N 109.5 . .
O7 C106 H10L 109.5 . .
O7 C106 H10M 109.5 . .
O7 C106 H10N 109.5 . .
C103 O4 H4 109.5 . .
C104 O5 H5A 109.5 . .
C105 O6 H6 109.5 . .
C106 O7 H7 109.5 . .
H1WA O1W H1WB 104.5 . .
H2WA O2W H2WB 104.5 . .
O2 N1 O1 113.4(11) . .
O3 N1 O1 114.6(11) . .
O3 N1 O2 126.8(12) . .

loop_
_geom_bond_atom_site_label_1
_geom_bond_atom_site_label_2
_geom_bond_distance
_geom_bond_site_symmetry_2
O1 N1 1.381(13) .
Ag1 Ag1 3.0675(6) 2_755
Ag1 Ag2 3.1375(5) .
Ag1 Ag3 3.1613(5) .
Ag1 Ag3 3.2087(5) 2_755
Ag1 Ag4 3.3652(5) .
Ag1 C1 2.078(4) .
Ag1 C11 2.071(5) .
Ag2 Ag1 3.1375(5) 2_755
Ag2 Ag3 3.2114(4) 2_755
Ag2 Ag3 3.2115(4) .
Ag2 C21 2.075(4) .
Ag2 C21 2.075(4) 2_755
Ag3 Ag1 3.2087(5) 2_755
Ag3 P2 2.4913(11) .
Ag3 C1 2.505(4) .
Ag3 C11 2.516(4) 2_755
Ag3 C21 2.536(4) .
Ag4 Ag1 3.3651(5) 2_755
Ag4 P1 2.5027(11) 2_755
Ag4 P1 2.5028(11) .
Ag4 C1 2.556(4) 2_755
Ag4 C1 2.556(4) .
Ag5 P3 2.5221(11) .
Ag5 P4 2.4994(11) .
Ag5 C11 2.612(4) .
Ag5 C21 2.637(4) .
P1 C31 1.825(5) .
P1 C37 1.824(5) .
P1 C43 1.811(5) .
P2 C49 1.828(4) .
P2 C55 1.821(4) .
P2 C61 1.820(4) .
P3 C67 1.820(4) .
P3 C73 1.810(4) .
P3 C79 1.820(4) .
P4 C85 1.828(5) .
P4 C91 1.826(5) .
P4 C97 1.824(5) .
C1 C2 1.215(6) .
C2 C3 1.378(7) .
C3 C4 1.199(7) .
C4 C5 1.470(7) .
C5 H5 1.0000 .
C5 C6 1.514(8) .
C5 C10 1.538(8) .
C6 H6A 0.9900 .
C6 H6B 0.9900 .
C6 C7 1.543(8) .
C7 H7A 0.9900 .
C7 H7B 0.9900 .
C7 C8 1.488(10) .
C8 H8A 0.9900 .
C8 H8B 0.9900 .
C8 C9 1.507(10) .
C9 H9A 0.9900 .
C9 H9B 0.9900 .
C9 C10 1.531(8) .
C10 H10A 0.9900 .
C10 H10B 0.9900 .
C11 Ag3 2.516(4) 2_755
C11 C12 1.229(6) .
C12 C13 1.370(6) .
C13 C14 1.201(7) .
C14 C15 1.463(7) .
C15 H15 1.0000 .
C15 C16 1.520(8) .
C15 C20 1.530(9) .
C16 H16A 0.9900 .
C16 H16B 0.9900 .
C16 C17 1.520(8) .
C17 H17A 0.9900 .
C17 H17B 0.9900 .
C17 C18 1.486(11) .
C18 H18A 0.9900 .
C18 H18B 0.9900 .
C18 C19 1.503(11) .
C19 H19A 0.9900 .
C19 H19B 0.9900 .
C19 C20 1.531(8) .
C20 H20A 0.9900 .
C20 H20B 0.9900 .
C21 C22 1.220(6) .
C22 C23 1.380(6) .
C23 C24 1.193(7) .
C24 C25 1.467(7) .
C25 H25 1.0000 .
C25 C26 1.542(8) .
C25 C30 1.510(8) .
C26 H26A 0.9900 .
C26 H26B 0.9900 .
C26 C27 1.524(8) .
C27 H27A 0.9900 .
C27 H27B 0.9900 .
C27 C28 1.502(12) .
C28 H28A 0.9900 .
C28 H28B 0.9900 .
C28 C29 1.502(11) .
C29 H29A 0.9900 .
C29 H29B 0.9900 .
C29 C30 1.530(8) .
C30 H30A 0.9900 .
C30 H30B 0.9900 .
C31 C32 1.399(7) .
C31 C36 1.383(7) .
C32 H32 0.9500 .
C32 C33 1.395(7) .
C33 H33 0.9500 .
C33 C34 1.377(8) .
C34 H34 0.9500 .
C34 C35 1.372(9) .
C35 H35 0.9500 .
C35 C36 1.390(7) .
C36 H36 0.9500 .
C37 C38 1.390(6) .
C37 C42 1.378(7) .
C38 H38 0.9500 .
C38 C39 1.397(7) .
C39 H39 0.9500 .
C39 C40 1.373(8) .
C40 H40 0.9500 .
C40 C41 1.358(8) .
C41 H41 0.9500 .
C41 C42 1.380(8) .
C42 H42 0.9500 .
C43 C44 1.397(6) .
C43 C48 1.384(6) .
C44 H44 0.9500 .
C44 C45 1.366(7) .
C45 H45 0.9500 .
C45 C46 1.366(7) .
C46 H46 0.9500 .
C46 C47 1.381(7) .
C47 H47 0.9500 .
C47 C48 1.376(7) .
C48 H48 0.9500 .
C49 C50 1.387(7) .
C49 C54 1.390(6) .
C50 H50 0.9500 .
C50 C51 1.386(7) .
C51 H51 0.9500 .
C51 C52 1.393(8) .
C52 H52 0.9500 .
C52 C53 1.368(8) .
C53 H53 0.9500 .
C53 C54 1.387(7) .
C54 H54 0.9500 .
C55 C56 1.390(6) .
C55 C60 1.384(7) .
C56 H56 0.9500 .
C56 C57 1.389(7) .
C57 H57 0.9500 .
C57 C58 1.376(8) .
C58 H58 0.9500 .
C58 C59 1.377(8) .
C59 H59 0.9500 .
C59 C60 1.385(7) .
C60 H60 0.9500 .
C61 C62 1.395(6) .
C61 C66 1.380(6) .
C62 H62 0.9500 .
C62 C63 1.375(7) .
C63 H63 0.9500 .
C63 C64 1.366(8) .
C64 H64 0.9500 .
C64 C65 1.383(8) .
C65 H65 0.9500 .
C65 C66 1.385(7) .
C66 H66 0.9500 .
C67 C68 1.387(6) .
C67 C72 1.388(6) .
C68 H68 0.9500 .
C68 C69 1.369(7) .
C69 H69 0.9500 .
C69 C70 1.375(7) .
C70 H70 0.9500 .
C70 C71 1.378(7) .
C71 H71 0.9500 .
C71 C72 1.387(6) .
C72 H72 0.9500 .
C73 C74 1.393(6) .
C73 C78 1.391(6) .
C74 H74 0.9500 .
C74 C75 1.372(7) .
C75 H75 0.9500 .
C75 C76 1.381(7) .
C76 H76 0.9500 .
C76 C77 1.378(7) .
C77 H77 0.9500 .
C77 C78 1.381(6) .
C78 H78 0.9500 .
C79 C80 1.385(7) .
C79 C84 1.401(6) .
C80 H80 0.9500 .
C80 C81 1.377(7) .
C81 H81 0.9500 .
C81 C82 1.378(8) .
C82 H82 0.9500 .
C82 C83 1.390(8) .
C83 H83 0.9500 .
C83 C84 1.376(7) .
C84 H84 0.9500 .
C85 C86 1.387(7) .
C85 C90 1.404(7) .
C86 H86 0.9500 .
C86 C87 1.382(7) .
C87 H87 0.9500 .
C87 C88 1.389(8) .
C88 H88 0.9500 .
C88 C89 1.379(8) .
C89 H89 0.9500 .
C89 C90 1.376(8) .
C90 H90 0.9500 .
C91 C92 1.388(7) .
C91 C96 1.393(7) .
C92 H92 0.9500 .
C92 C93 1.382(8) .
C93 H93 0.9500 .
C93 C94 1.366(9) .
C94 H94 0.9500 .
C94 C95 1.382(9) .
C95 H95 0.9500 .
C95 C96 1.379(8) .
C96 H96 0.9500 .
C97 C98 1.390(7) .
C97 C102 1.382(6) .
C98 H98 0.9500 .
C98 C99 1.378(7) .
C99 H99 0.9500 .
C99 C100 1.373(7) .
C100 H100 0.9500 .
C100 C101 1.377(8) .
C101 H101 0.9500 .
C101 C102 1.375(7) .
C102 H102 0.9500 .
C103 H10C 0.9800 .
C103 H10D 0.9800 .
C103 H10E 0.9800 .
C103 O4 1.407(12) .
C104 H10F 0.9800 .
C104 H10G 0.9800 .
C104 H10H 0.9800 .
C104 O5 1.480(13) .
C105 H10I 0.9800 .
C105 H10J 0.9800 .
C105 H10K 0.9800 .
C105 O6 1.363(12) .
C106 H10L 0.9800 .
C106 H10M 0.9800 .
C106 H10N 0.9800 .
C106 O7 1.383(13) .
O4 H4 0.8400 .
O5 H5A 0.8400 .
O6 H6 0.8400 .
O7 H7 0.8400 .
O1W H1WA 0.8702 .
O1W H1WB 0.8695 .
O2W H2WA 0.8696 .
O2W H2WB 0.8699 .
O2 N1 1.326(11) .
O3 N1 1.289(11) .

loop_
_geom_torsion_atom_site_label_1
_geom_torsion_atom_site_label_2
_geom_torsion_atom_site_label_3
_geom_torsion_atom_site_label_4
_geom_torsion
Ag3 P2 C49 C50 -37.8(4)
Ag3 P2 C49 C54 141.7(3)
Ag3 P2 C55 C56 141.6(3)
Ag3 P2 C55 C60 -36.3(4)
Ag3 P2 C61 C62 -37.8(4)
Ag3 P2 C61 C66 142.0(4)
Ag4 P1 C31 C32 -66.9(4)
Ag4 P1 C31 C36 111.8(4)
Ag4 P1 C37 C38 149.0(3)
Ag4 P1 C37 C42 -30.9(4)
Ag4 P1 C43 C44 -28.1(4)
Ag4 P1 C43 C48 152.6(3)
Ag5 P3 C67 C68 39.0(4)
Ag5 P3 C67 C72 -143.1(3)
Ag5 P3 C73 C74 -155.6(3)
Ag5 P3 C73 C78 27.2(4)
Ag5 P3 C79 C80 50.7(4)
Ag5 P3 C79 C84 -125.7(4)
Ag5 P4 C85 C86 -42.2(4)
Ag5 P4 C85 C90 139.4(4)
Ag5 P4 C91 C92 151.8(4)
Ag5 P4 C91 C96 -26.5(4)
Ag5 P4 C97 C98 -24.6(5)
Ag5 P4 C97 C102 155.6(4)
P1 C31 C32 C33 179.0(4)
P1 C31 C36 C35 -179.8(4)
P1 C37 C38 C39 178.4(4)
P1 C37 C42 C41 -178.8(4)
P1 C43 C44 C45 -177.8(4)
P1 C43 C48 C47 179.5(4)
P2 C49 C50 C51 -178.9(4)
P2 C49 C54 C53 -179.6(4)
P2 C55 C56 C57 -178.1(4)
P2 C55 C60 C59 179.5(4)
P2 C61 C62 C63 179.6(4)
P2 C61 C66 C65 -178.8(4)
P3 C67 C68 C69 177.2(4)
P3 C67 C72 C71 -178.0(3)
P3 C73 C74 C75 -177.6(4)
P3 C73 C78 C77 178.1(4)
P3 C79 C80 C81 -176.6(4)
P3 C79 C84 C83 175.4(4)
P4 C85 C86 C87 -177.9(4)
P4 C85 C90 C89 177.9(4)
P4 C91 C92 C93 -179.3(4)
P4 C91 C96 C95 179.2(4)
P4 C97 C98 C99 -177.6(4)
P4 C97 C102 C101 177.7(4)
C4 C5 C6 C7 180.0(5)
C4 C5 C10 C9 179.9(5)
C5 C6 C7 C8 56.6(8)
C6 C5 C10 C9 55.9(7)
C6 C7 C8 C9 -56.7(9)
C7 C8 C9 C10 57.3(9)
C8 C9 C10 C5 -56.0(8)
C10 C5 C6 C7 -56.3(7)
C14 C15 C16 C17 177.7(5)
C14 C15 C20 C19 -178.7(5)
C15 C16 C17 C18 56.2(7)
C16 C15 C20 C19 55.9(7)
C16 C17 C18 C19 -54.3(8)
C17 C18 C19 C20 53.2(9)
C18 C19 C20 C15 -53.5(8)
C20 C15 C16 C17 -57.3(6)
C24 C25 C26 C27 179.2(5)
C24 C25 C30 C29 -179.5(5)
C25 C26 C27 C28 -53.7(7)
C26 C25 C30 C29 -54.2(6)
C26 C27 C28 C29 56.6(8)
C27 C28 C29 C30 -57.5(8)
C28 C29 C30 C25 56.3(7)
C30 C25 C26 C27 53.1(7)
C31 P1 C37 C38 -88.0(4)
C31 P1 C37 C42 92.1(4)
C31 P1 C43 C44 -156.2(4)
C31 P1 C43 C48 24.5(4)
C31 C32 C33 C34 0.4(8)
C32 C31 C36 C35 -1.1(7)
C32 C33 C34 C35 -0.1(9)
C33 C34 C35 C36 -0.8(9)
C34 C35 C36 C31 1.4(8)
C36 C31 C32 C33 0.2(7)
C37 P1 C31 C32 172.8(4)
C37 P1 C31 C36 -8.5(4)
C37 P1 C43 C44 95.8(4)
C37 P1 C43 C48 -83.6(4)
C37 C38 C39 C40 0.9(7)
C38 C37 C42 C41 1.3(8)
C38 C39 C40 C41 0.3(8)
C39 C40 C41 C42 -0.7(9)
C40 C41 C42 C37 -0.1(9)
C42 C37 C38 C39 -1.7(7)
C43 P1 C31 C32 64.1(4)
C43 P1 C31 C36 -117.2(4)
C43 P1 C37 C38 19.6(4)
C43 P1 C37 C42 -160.3(4)
C43 C44 C45 C46 -2.2(8)
C44 C43 C48 C47 0.2(7)
C44 C45 C46 C47 1.1(8)
C45 C46 C47 C48 0.7(8)
C46 C47 C48 C43 -1.3(8)
C48 C43 C44 C45 1.6(7)
C49 P2 C55 C56 -91.0(4)
C49 P2 C55 C60 91.1(4)
C49 P2 C61 C62 -163.8(4)
C49 P2 C61 C66 16.0(4)
C49 C50 C51 C52 -2.5(8)
C50 C49 C54 C53 -0.1(7)
C50 C51 C52 C53 1.9(9)
C51 C52 C53 C54 -0.4(8)
C52 C53 C54 C49 -0.5(7)
C54 C49 C50 C51 1.6(7)
C55 P2 C49 C50 -164.9(4)
C55 P2 C49 C54 14.6(4)
C55 P2 C61 C62 88.0(4)
C55 P2 C61 C66 -92.3(4)
C55 C56 C57 C58 -0.4(7)
C56 C55 C60 C59 1.6(7)
C56 C57 C58 C59 -0.3(8)
C57 C58 C59 C60 1.7(9)
C58 C59 C60 C55 -2.3(8)
C60 C55 C56 C57 -0.3(7)
C61 P2 C49 C50 87.1(4)
C61 P2 C49 C54 -93.4(4)
C61 P2 C55 C56 16.6(4)
C61 P2 C55 C60 -161.3(4)
C61 C62 C63 C64 -0.8(8)
C62 C61 C66 C65 1.0(7)
C62 C63 C64 C65 1.0(8)
C63 C64 C65 C66 -0.3(8)
C64 C65 C66 C61 -0.7(8)
C66 C61 C62 C63 -0.2(7)
C67 P3 C73 C74 73.2(4)
C67 P3 C73 C78 -104.1(3)
C67 P3 C79 C80 176.7(4)
C67 P3 C79 C84 0.2(4)
C67 C68 C69 C70 1.9(8)
C68 C67 C72 C71 -0.1(6)
C68 C69 C70 C71 -2.1(8)
C69 C70 C71 C72 1.1(7)
C70 C71 C72 C67 -0.1(7)
C72 C67 C68 C69 -0.8(7)
C73 P3 C67 C68 169.7(4)
C73 P3 C67 C72 -12.4(4)
C73 P3 C79 C80 -74.8(4)
C73 P3 C79 C84 108.8(4)
C73 C74 C75 C76 -0.4(8)
C74 C73 C78 C77 0.7(6)
C74 C75 C76 C77 0.8(8)
C75 C76 C77 C78 -0.4(8)
C76 C77 C78 C73 -0.3(7)
C78 C73 C74 C75 -0.4(7)
C79 P3 C67 C68 -82.0(4)
C79 P3 C67 C72 95.9(4)
C79 P3 C73 C74 -34.3(4)
C79 P3 C73 C78 148.4(3)
C79 C80 C81 C82 0.9(8)
C80 C79 C84 C83 -1.1(7)
C80 C81 C82 C83 -0.9(8)
C81 C82 C83 C84 -0.1(8)
C82 C83 C84 C79 1.1(7)
C84 C79 C80 C81 0.1(7)
C85 P4 C91 C92 -86.9(4)
C85 P4 C91 C96 94.8(4)
C85 P4 C97 C98 -150.6(4)
C85 P4 C97 C102 29.6(5)
C85 C86 C87 C88 -0.2(7)
C86 C85 C90 C89 -0.5(7)
C86 C87 C88 C89 -0.5(8)
C87 C88 C89 C90 0.6(8)
C88 C89 C90 C85 -0.1(8)
C90 C85 C86 C87 0.6(7)
C91 P4 C85 C86 -162.5(4)
C91 P4 C85 C90 19.0(4)
C91 P4 C97 C98 100.7(4)
C91 P4 C97 C102 -79.0(4)
C91 C92 C93 C94 0.0(8)
C92 C91 C96 C95 0.8(7)
C92 C93 C94 C95 1.3(8)
C93 C94 C95 C96 -1.5(8)
C94 C95 C96 C91 0.5(8)
C96 C91 C92 C93 -1.0(7)
C97 P4 C85 C86 89.7(4)
C97 P4 C85 C90 -88.8(4)
C97 P4 C91 C92 19.9(5)
C97 P4 C91 C96 -158.4(4)
C97 C98 C99 C100 -1.3(8)
C98 C97 C102 C101 -2.0(8)
C98 C99 C100 C101 0.2(8)
C99 C100 C101 C102 -0.1(9)
C100 C101 C102 C97 1.0(8)
C102 C97 C98 C99 2.1(7)

loop_
_smtbx_masks_void_nr
_smtbx_masks_void_average_x
_smtbx_masks_void_average_y
_smtbx_masks_void_average_z
_smtbx_masks_void_volume
_smtbx_masks_void_count_electrons
1 0.134 0.466 0.303 17.0 4.5
2 0.134 0.534 0.803 17.0 4.5
3 0.366 0.034 0.697 17.0 4.5
4 0.366 0.966 0.197 17.0 4.5
5 0.634 0.034 0.803 17.0 4.5
6 0.634 0.966 0.303 17.0 4.5
7 0.866 0.466 0.197 17.0 4.5
8 0.866 0.534 0.697 17.0 4.5
